data_4069895
loop_
_publ_author_name
'Bleeke, John R.'
'Lutes, Bryn L.'
'Rath, Nigam P.'

_publ_section_title
;
 Synthesis, Structure, Spectroscopy, and Reactivity of
 Thiapentadienyl-Cobalt-Phosphine Complexes(1)
;
_journal_issue 15
_journal_name_full Organometallics
_journal_page_first 4577
_journal_paper_doi 10.1021/om9004912
_journal_volume 28
_journal_year 2009
_chemical_formula_sum 'C20 H46 Co2 P4 S2'
_chemical_formula_weight 592.43
_chemical_name_systematic
; 
 ? 
;
_space_group_IT_number 14
_symmetry_cell_setting monoclinic
_symmetry_space_group_name_Hall '-P 2ybc'
_symmetry_space_group_name_H-M 'P 1 21/c 1'
_atom_sites_solution_hydrogens geom
_atom_sites_solution_primary direct
_atom_sites_solution_secondary difmap
_audit_creation_method SHELXL-97
_cell_angle_alpha 90.00
_cell_angle_beta 105.104(4)
_cell_angle_gamma 90.00
_cell_formula_units_Z 4
_cell_length_a 17.2050(19)
_cell_length_b 14.5502(16)
_cell_length_c 11.8771(11)
_cell_measurement_reflns_used 9895
_cell_measurement_temperature 100(2)
_cell_measurement_theta_max 27.13
_cell_measurement_theta_min 2.45
_cell_volume 2870.6(5)
_computing_cell_refinement 'Bruker-Apex II (Bruker, 2006)'
_computing_data_collection 'Bruker-Apex II (Bruker, 2006)'
_computing_data_reduction 'Bruker-SAINT   (Bruker, 2006)'
_computing_molecular_graphics 'Bruker-SHELXTL (Sheldrick, G.M., 2008)'
_computing_publication_material 'Bruker-SHELXTL (Sheldrick, G.M., 2008)'
_computing_structure_refinement 'Bruker-SHELXTL (Sheldrick, G.M., 2008)'
_computing_structure_solution 'Bruker-SHELXTL (Sheldrick, G.M., 2008)'
_diffrn_ambient_temperature 100(2)
_diffrn_measured_fraction_theta_full 0.987
_diffrn_measured_fraction_theta_max 0.987
_diffrn_measurement_device_type 'CCD area detector'
_diffrn_measurement_method 'phi and omega scans'
_diffrn_radiation_monochromator graphite
_diffrn_radiation_source 'fine-focus sealed tube'
_diffrn_radiation_type MoK\a
_diffrn_radiation_wavelength 0.71073
_diffrn_reflns_av_R_equivalents 0.0000
_diffrn_reflns_av_sigmaI/netI 0.0556
_diffrn_reflns_limit_h_max 21
_diffrn_reflns_limit_h_min -22
_diffrn_reflns_limit_k_max 18
_diffrn_reflns_limit_k_min 0
_diffrn_reflns_limit_l_max 15
_diffrn_reflns_limit_l_min 0
_diffrn_reflns_number 6679
_diffrn_reflns_theta_full 27.67
_diffrn_reflns_theta_max 27.67
_diffrn_reflns_theta_min 2.80
_exptl_absorpt_coefficient_mu 1.530
_exptl_absorpt_correction_T_max 0.8583
_exptl_absorpt_correction_T_min 0.6836
_exptl_absorpt_correction_type 'multi-scan''sadabs v2008/1'
_exptl_absorpt_process_details 'twinabs v2008/1'
_exptl_crystal_colour brown
_exptl_crystal_density_diffrn 1.371
_exptl_crystal_density_meas ?
_exptl_crystal_density_method 'not measured'
_exptl_crystal_description plate
_exptl_crystal_F_000 1248
_exptl_crystal_size_max 0.27
_exptl_crystal_size_mid 0.21
_exptl_crystal_size_min 0.10
_refine_diff_density_max 0.453
_refine_diff_density_min -0.481
_refine_diff_density_rms 0.102
_refine_ls_extinction_method none
_refine_ls_goodness_of_fit_ref 1.030
_refine_ls_hydrogen_treatment noref
_refine_ls_matrix_type full
_refine_ls_number_parameters 260
_refine_ls_number_reflns 6692
_refine_ls_number_restraints 1
_refine_ls_restrained_S_all 1.030
_refine_ls_R_factor_all 0.0564
_refine_ls_R_factor_gt 0.0410
_refine_ls_shift/su_max 0.003
_refine_ls_shift/su_mean 0.000
_refine_ls_structure_factor_coef Fsqd
_refine_ls_weighting_details 'calc w=1/[\s^2^(Fo^2^)+(0.0214P)^2^+3.1898P] where P=(Fo^2^+2Fc^2^)/3'
_refine_ls_weighting_scheme calc
_refine_ls_wR_factor_gt 0.0699
_refine_ls_wR_factor_ref 0.0748
_reflns_number_gt 5689
_reflns_number_total 6692
_reflns_threshold_expression >2sigma(I)
_cod_data_source_file om9004912_si_002.cif
_cod_data_source_block j7508
_cod_depositor_comments
;
The following automatic conversions were performed:

'_symmetry_cell_setting' value 'Monoclinic' changed to 'monoclinic'
according to /home/saulius/struct/CIF-dictionaries/cif_core.dic
dictionary named 'cif_core.dic' version 2.4.2 from 2011-04-26.

Automatic conversion script
Id: cif_fix_values 1715 2011-07-08 13:25:40Z adriana 

The following automatic conversions were performed:

'_exptl_crystal_density_meas' value 'no' was changed to '?' - the
value is perceived as not measured.

Automatic conversion script
Id: cif_fix_values 3008 2015-01-20 13:52:24Z robertas 
;
_cod_original_sg_symbol_H-M P2~1~/c
_cod_database_code 4069895

loop_
_symmetry_equiv_pos_as_xyz
'x, y, z'
'-x, y+1/2, -z+1/2'
'-x, -y, -z'
'x, -y-1/2, z-1/2'

loop_
_atom_site_label
_atom_site_type_symbol
_atom_site_fract_x
_atom_site_fract_y
_atom_site_fract_z
_atom_site_U_iso_or_equiv
_atom_site_adp_type
_atom_site_occupancy
_atom_site_symmetry_multiplicity
_atom_site_calc_flag
_atom_site_refinement_flags
Co1 Co 1.28969(2) 0.47555(3) -0.34981(4) 0.01305(10) Uani 1 1 d .
Co2 Co 1.12779(2) 0.53162(3) -0.19406(4) 0.01315(10) Uani 1 1 d .
S1 S 1.22782(5) 0.58657(6) -0.26728(7) 0.01498(17) Uani 1 1 d .
S2 S 1.24991(5) 0.36181(6) -0.24311(7) 0.01716(18) Uani 1 1 d .
P1 P 1.28755(5) 0.37458(6) -0.48259(7) 0.01633(18) Uani 1 1 d .
P2 P 1.41929(5) 0.47621(7) -0.25820(8) 0.01828(19) Uani 1 1 d .
P3 P 1.19901(5) 0.52426(6) -0.01324(8) 0.01676(18) Uani 1 1 d .
P4 P 1.07604(5) 0.67097(5) -0.21839(8) 0.01423(17) Uani 1 1 d .
C1 C 1.3755(2) 0.6915(3) -0.4986(4) 0.0378(10) Uani 1 1 d .
H1A H 1.3732 0.6648 -0.5725 0.045 Uiso 1 1 calc R
H1B H 1.4112 0.7411 -0.4707 0.045 Uiso 1 1 calc R
C2 C 1.3285(2) 0.6591(3) -0.4340(3) 0.0268(8) Uani 1 1 d .
H2 H 1.3325 0.6875 -0.3606 0.032 Uiso 1 1 calc R
C3 C 1.2723(2) 0.5843(2) -0.4673(3) 0.0206(8) Uani 1 1 d .
H3 H 1.2791 0.5451 -0.5280 0.025 Uiso 1 1 calc R
C4 C 1.2070(2) 0.5637(2) -0.4169(3) 0.0172(7) Uani 1 1 d .
H4 H 1.1523 0.5454 -0.4647 0.021 Uiso 1 1 calc R
C5 C 1.0274(2) 0.4713(3) -0.1642(4) 0.0242(8) Uani 1 1 d D
H5A H 0.9855(19) 0.505(2) -0.144(3) 0.029 Uiso 1 1 d D
H5B H 1.047(2) 0.419(2) -0.118(3) 0.029 Uiso 1 1 d D
C6 C 1.02587(19) 0.4706(2) -0.2848(3) 0.0205(8) Uani 1 1 d .
H6A H 0.9841 0.5057 -0.3432 0.025 Uiso 1 1 calc R
C7 C 1.09300(18) 0.4319(2) -0.3150(3) 0.0179(7) Uani 1 1 d .
H7 H 1.0959 0.4311 -0.3938 0.022 Uiso 1 1 calc R
C8 C 1.15595(18) 0.3942(2) -0.2252(3) 0.0172(7) Uani 1 1 d .
H8 H 1.1355 0.3498 -0.1755 0.021 Uiso 1 1 calc R
C11 C 1.3283(2) 0.4015(3) -0.6067(3) 0.0291(9) Uani 1 1 d .
H11A H 1.3223 0.3480 -0.6583 0.044 Uiso 1 1 calc R
H11B H 1.3854 0.4172 -0.5784 0.044 Uiso 1 1 calc R
H11C H 1.2989 0.4537 -0.6499 0.044 Uiso 1 1 calc R
C12 C 1.3391(2) 0.2666(2) -0.4382(3) 0.0223(8) Uani 1 1 d .
H12A H 1.3335 0.2269 -0.5065 0.033 Uiso 1 1 calc R
H12B H 1.3155 0.2360 -0.3814 0.033 Uiso 1 1 calc R
H12C H 1.3963 0.2784 -0.4025 0.033 Uiso 1 1 calc R
C13 C 1.1867(2) 0.3371(2) -0.5594(3) 0.0273(8) Uani 1 1 d .
H13A H 1.1903 0.2913 -0.6184 0.041 Uiso 1 1 calc R
H13B H 1.1554 0.3900 -0.5975 0.041 Uiso 1 1 calc R
H13C H 1.1602 0.3097 -0.5038 0.041 Uiso 1 1 calc R
C21 C 1.4581(2) 0.5769(3) -0.1695(3) 0.0308(9) Uani 1 1 d .
H21A H 1.5159 0.5690 -0.1336 0.046 Uiso 1 1 calc R
H21B H 1.4298 0.5840 -0.1084 0.046 Uiso 1 1 calc R
H21C H 1.4497 0.6319 -0.2190 0.046 Uiso 1 1 calc R
C22 C 1.4914(2) 0.4727(3) -0.3466(3) 0.0294(9) Uani 1 1 d .
H22A H 1.5463 0.4732 -0.2955 0.044 Uiso 1 1 calc R
H22B H 1.4836 0.5265 -0.3979 0.044 Uiso 1 1 calc R
H22C H 1.4831 0.4166 -0.3938 0.044 Uiso 1 1 calc R
C23 C 1.4585(2) 0.3832(3) -0.1554(3) 0.0293(9) Uani 1 1 d .
H23A H 1.5163 0.3922 -0.1216 0.044 Uiso 1 1 calc R
H23B H 1.4494 0.3242 -0.1964 0.044 Uiso 1 1 calc R
H23C H 1.4307 0.3836 -0.0930 0.044 Uiso 1 1 calc R
C31 C 1.1888(2) 0.4188(3) 0.0650(3) 0.0322(9) Uani 1 1 d .
H31A H 1.2231 0.4225 0.1450 0.048 Uiso 1 1 calc R
H31B H 1.2053 0.3661 0.0252 0.048 Uiso 1 1 calc R
H31C H 1.1326 0.4111 0.0668 0.048 Uiso 1 1 calc R
C32 C 1.1831(2) 0.6080(3) 0.0925(3) 0.0321(9) Uani 1 1 d .
H32A H 1.2197 0.5950 0.1690 0.048 Uiso 1 1 calc R
H32B H 1.1273 0.6042 0.0979 0.048 Uiso 1 1 calc R
H32C H 1.1936 0.6699 0.0676 0.048 Uiso 1 1 calc R
C33 C 1.3076(2) 0.5308(3) 0.0112(3) 0.0351(10) Uani 1 1 d .
H33A H 1.3334 0.5269 0.0950 0.053 Uiso 1 1 calc R
H33B H 1.3219 0.5892 -0.0192 0.053 Uiso 1 1 calc R
H33C H 1.3261 0.4797 -0.0291 0.053 Uiso 1 1 calc R
C41 C 1.1386(2) 0.7688(2) -0.1594(3) 0.0218(8) Uani 1 1 d .
H41A H 1.1069 0.8253 -0.1775 0.033 Uiso 1 1 calc R
H41B H 1.1844 0.7718 -0.1941 0.033 Uiso 1 1 calc R
H41C H 1.1585 0.7622 -0.0746 0.033 Uiso 1 1 calc R
C42 C 1.0400(2) 0.7044(2) -0.3711(3) 0.0190(7) Uani 1 1 d .
H42A H 1.0177 0.7667 -0.3761 0.028 Uiso 1 1 calc R
H42B H 0.9981 0.6615 -0.4115 0.028 Uiso 1 1 calc R
H42C H 1.0849 0.7030 -0.4078 0.028 Uiso 1 1 calc R
C43 C 0.98727(19) 0.6932(2) -0.1655(3) 0.0204(7) Uani 1 1 d .
H43A H 0.9704 0.7572 -0.1816 0.031 Uiso 1 1 calc R
H43B H 1.0003 0.6821 -0.0813 0.031 Uiso 1 1 calc R
H43C H 0.9435 0.6522 -0.2052 0.031 Uiso 1 1 calc R

loop_
_atom_site_aniso_label
_atom_site_aniso_U_11
_atom_site_aniso_U_22
_atom_site_aniso_U_33
_atom_site_aniso_U_23
_atom_site_aniso_U_13
_atom_site_aniso_U_12
Co1 0.0133(2) 0.0131(2) 0.0122(2) -0.00054(19) 0.00228(18) -0.00056(18)
Co2 0.01214(19) 0.0107(2) 0.0167(2) 0.00015(19) 0.00375(19) -0.00058(17)
S1 0.0158(4) 0.0121(4) 0.0177(4) -0.0013(3) 0.0054(3) -0.0020(3)
S2 0.0180(4) 0.0144(4) 0.0202(4) 0.0036(4) 0.0070(4) 0.0039(3)
P1 0.0173(4) 0.0161(4) 0.0144(4) -0.0022(3) 0.0018(4) -0.0002(4)
P2 0.0139(4) 0.0262(5) 0.0142(4) -0.0015(4) 0.0027(3) -0.0017(4)
P3 0.0169(4) 0.0185(5) 0.0157(4) 0.0016(4) 0.0056(3) 0.0037(4)
P4 0.0155(4) 0.0115(4) 0.0148(4) 0.0002(4) 0.0024(4) 0.0006(3)
C1 0.038(2) 0.028(2) 0.053(3) 0.008(2) 0.022(2) -0.0044(18)
C2 0.0287(19) 0.024(2) 0.029(2) 0.0031(16) 0.0090(17) 0.0021(16)
C3 0.0275(19) 0.0174(18) 0.0199(17) 0.0045(15) 0.0115(15) 0.0062(15)
C4 0.0196(17) 0.0144(17) 0.0161(16) 0.0014(14) 0.0017(14) 0.0012(14)
C5 0.0173(17) 0.0173(19) 0.041(2) 0.0013(17) 0.0132(16) -0.0016(15)
C6 0.0129(15) 0.0104(17) 0.036(2) -0.0009(16) 0.0023(14) -0.0048(14)
C7 0.0183(15) 0.0095(16) 0.0249(18) -0.0047(15) 0.0036(15) -0.0042(13)
C8 0.0142(15) 0.0103(16) 0.0269(19) 0.0017(14) 0.0049(14) -0.0025(13)
C11 0.040(2) 0.028(2) 0.0198(19) -0.0041(17) 0.0093(17) -0.0051(17)
C12 0.0240(18) 0.020(2) 0.0227(19) -0.0060(15) 0.0061(15) 0.0045(15)
C13 0.0213(17) 0.0231(19) 0.032(2) -0.0112(17) -0.0025(16) -0.0007(15)
C21 0.0211(18) 0.041(2) 0.027(2) -0.0113(19) 0.0007(16) -0.0067(18)
C22 0.0186(17) 0.046(2) 0.026(2) -0.0022(19) 0.0095(16) -0.0025(18)
C23 0.0202(18) 0.039(2) 0.026(2) 0.0061(18) 0.0010(16) 0.0014(17)
C31 0.041(2) 0.026(2) 0.031(2) 0.0083(17) 0.0103(18) 0.0020(19)
C32 0.042(2) 0.034(2) 0.0177(19) -0.0025(17) 0.0034(17) 0.0135(19)
C33 0.0169(18) 0.065(3) 0.021(2) 0.000(2) 0.0000(15) -0.0008(19)
C41 0.0251(18) 0.0179(19) 0.0210(18) -0.0018(14) 0.0037(15) -0.0007(14)
C42 0.0241(18) 0.0153(18) 0.0169(17) 0.0012(14) 0.0042(14) 0.0029(14)
C43 0.0198(16) 0.0193(18) 0.0234(19) 0.0003(15) 0.0081(15) 0.0048(14)

loop_
_atom_type_symbol
_atom_type_description
_atom_type_scat_dispersion_real
_atom_type_scat_dispersion_imag
_atom_type_scat_source
C C 0.0033 0.0016 'International Tables Vol C Tables 4.2.6.8 and 6.1.1.4'
H H 0.0000 0.0000 'International Tables Vol C Tables 4.2.6.8 and 6.1.1.4'
P P 0.1023 0.0942 'International Tables Vol C Tables 4.2.6.8 and 6.1.1.4'
S S 0.1246 0.1234 'International Tables Vol C Tables 4.2.6.8 and 6.1.1.4'
Co Co 0.3494 0.9721 'International Tables Vol C Tables 4.2.6.8 and 6.1.1.4'

loop_
_geom_angle_atom_site_label_1
_geom_angle_atom_site_label_2
_geom_angle_atom_site_label_3
_geom_angle
C4 Co1 C3 41.81(13)
C4 Co1 P1 106.39(10)
C3 Co1 P1 93.19(10)
C4 Co1 P2 137.88(11)
C3 Co1 P2 106.09(10)
P1 Co1 P2 100.74(4)
C4 Co1 S1 48.09(10)
C3 Co1 S1 75.47(10)
P1 Co1 S1 151.07(4)
P2 Co1 S1 107.93(4)
C4 Co1 S2 114.45(10)
C3 Co1 S2 155.25(10)
P1 Co1 S2 87.80(4)
P2 Co1 S2 97.99(4)
S1 Co1 S2 91.92(3)
C6 Co2 C7 41.04(13)
C6 Co2 C5 41.10(15)
C7 Co2 C5 73.06(15)
C6 Co2 C8 72.29(13)
C7 Co2 C8 40.04(13)
C5 Co2 C8 82.38(14)
C6 Co2 P3 133.95(11)
C7 Co2 P3 130.66(10)
C5 Co2 P3 95.23(12)
C8 Co2 P3 91.74(10)
C6 Co2 P4 94.02(10)
C7 Co2 P4 122.22(10)
C5 Co2 P4 94.96(11)
C8 Co2 P4 162.07(10)
P3 Co2 P4 106.18(4)
C6 Co2 S1 126.43(11)
C7 Co2 S1 95.42(10)
C5 Co2 S1 167.44(12)
C8 Co2 S1 92.00(9)
P3 Co2 S1 96.16(4)
P4 Co2 S1 86.93(3)
C4 S1 Co2 110.31(12)
C4 S1 Co1 55.03(11)
Co2 S1 Co1 113.54(4)
C8 S2 Co1 106.89(11)
C12 P1 C13 102.47(16)
C12 P1 C11 99.12(17)
C13 P1 C11 100.08(18)
C12 P1 Co1 117.73(12)
C13 P1 Co1 113.89(13)
C11 P1 Co1 120.49(13)
C22 P2 C21 98.78(18)
C22 P2 C23 100.15(18)
C21 P2 C23 101.09(19)
C22 P2 Co1 117.83(12)
C21 P2 Co1 117.23(13)
C23 P2 Co1 118.30(12)
C33 P3 C32 100.86(19)
C33 P3 C31 101.17(19)
C32 P3 C31 99.18(19)
C33 P3 Co2 116.44(13)
C32 P3 Co2 119.96(13)
C31 P3 Co2 116.03(14)
C41 P4 C42 100.88(16)
C41 P4 C43 101.18(16)
C42 P4 C43 101.36(16)
C41 P4 Co2 119.54(11)
C42 P4 Co2 113.39(11)
C43 P4 Co2 117.64(12)
C2 C1 H1A 120.0
C2 C1 H1B 120.0
H1A C1 H1B 120.0
C1 C2 C3 124.8(4)
C1 C2 H2 117.6
C3 C2 H2 117.6
C4 C3 C2 125.8(3)
C4 C3 Co1 63.43(18)
C2 C3 Co1 114.9(2)
C4 C3 H3 117.1
C2 C3 H3 117.1
Co1 C3 H3 91.6
C3 C4 S1 114.1(2)
C3 C4 Co1 74.75(19)
S1 C4 Co1 76.88(13)
C3 C4 H4 122.8
S1 C4 H4 122.8
Co1 C4 H4 122.8
C6 C5 Co2 68.0(2)
C6 C5 H5A 116(2)
Co2 C5 H5A 124(2)
C6 C5 H5B 119(2)
Co2 C5 H5B 104(2)
H5A C5 H5B 116(3)
C7 C6 C5 117.2(3)
C7 C6 Co2 69.85(18)
C5 C6 Co2 70.9(2)
C7 C6 H6A 121.0
C5 C6 H6A 121.0
Co2 C6 H6A 121.0
C6 C7 C8 118.5(3)
C6 C7 Co2 69.10(19)
C8 C7 Co2 73.5(2)
C6 C7 H7 120.7
C8 C7 H7 120.7
Co2 C7 H7 128.8
C7 C8 S2 124.2(3)
C7 C8 Co2 66.48(18)
S2 C8 Co2 122.54(17)
C7 C8 H8 112.1
S2 C8 H8 112.1
Co2 C8 H8 112.1
P1 C11 H11A 109.5
P1 C11 H11B 109.5
H11A C11 H11B 109.5
P1 C11 H11C 109.5
H11A C11 H11C 109.5
H11B C11 H11C 109.5
P1 C12 H12A 109.5
P1 C12 H12B 109.5
H12A C12 H12B 109.5
P1 C12 H12C 109.5
H12A C12 H12C 109.5
H12B C12 H12C 109.5
P1 C13 H13A 109.5
P1 C13 H13B 109.5
H13A C13 H13B 109.5
P1 C13 H13C 109.5
H13A C13 H13C 109.5
H13B C13 H13C 109.5
P2 C21 H21A 109.5
P2 C21 H21B 109.5
H21A C21 H21B 109.5
P2 C21 H21C 109.5
H21A C21 H21C 109.5
H21B C21 H21C 109.5
P2 C22 H22A 109.5
P2 C22 H22B 109.5
H22A C22 H22B 109.5
P2 C22 H22C 109.5
H22A C22 H22C 109.5
H22B C22 H22C 109.5
P2 C23 H23A 109.5
P2 C23 H23B 109.5
H23A C23 H23B 109.5
P2 C23 H23C 109.5
H23A C23 H23C 109.5
H23B C23 H23C 109.5
P3 C31 H31A 109.5
P3 C31 H31B 109.5
H31A C31 H31B 109.5
P3 C31 H31C 109.5
H31A C31 H31C 109.5
H31B C31 H31C 109.5
P3 C32 H32A 109.5
P3 C32 H32B 109.5
H32A C32 H32B 109.5
P3 C32 H32C 109.5
H32A C32 H32C 109.5
H32B C32 H32C 109.5
P3 C33 H33A 109.5
P3 C33 H33B 109.5
H33A C33 H33B 109.5
P3 C33 H33C 109.5
H33A C33 H33C 109.5
H33B C33 H33C 109.5
P4 C41 H41A 109.5
P4 C41 H41B 109.5
H41A C41 H41B 109.5
P4 C41 H41C 109.5
H41A C41 H41C 109.5
H41B C41 H41C 109.5
P4 C42 H42A 109.5
P4 C42 H42B 109.5
H42A C42 H42B 109.5
P4 C42 H42C 109.5
H42A C42 H42C 109.5
H42B C42 H42C 109.5
P4 C43 H43A 109.5
P4 C43 H43B 109.5
H43A C43 H43B 109.5
P4 C43 H43C 109.5
H43A C43 H43C 109.5
H43B C43 H43C 109.5

loop_
_geom_bond_atom_site_label_1
_geom_bond_atom_site_label_2
_geom_bond_distance
Co1 C4 1.927(3)
Co1 C3 2.079(3)
Co1 P1 2.1486(10)
Co1 P2 2.2117(9)
Co1 S1 2.2906(9)
Co1 S2 2.2947(9)
Co2 C6 2.010(3)
Co2 C7 2.020(3)
Co2 C5 2.049(3)
Co2 C8 2.112(3)
Co2 P3 2.1803(10)
Co2 P4 2.2029(9)
Co2 S1 2.2665(9)
S1 C4 1.750(3)
S2 C8 1.749(3)
P1 C12 1.815(4)
P1 C13 1.821(3)
P1 C11 1.832(4)
P2 C22 1.823(3)
P2 C21 1.827(4)
P2 C23 1.830(4)
P3 C33 1.817(3)
P3 C32 1.822(4)
P3 C31 1.826(4)
P4 C41 1.812(3)
P4 C42 1.824(3)
P4 C43 1.825(3)
C1 C2 1.337(5)
C1 H1A 0.9500
C1 H1B 0.9500
C2 C3 1.441(5)
C2 H2 0.9500
C3 C4 1.437(4)
C3 H3 0.9500
C4 H4 1.0000
C5 C6 1.426(5)
C5 H5A 0.95(3)
C5 H5B 0.94(3)
C6 C7 1.413(5)
C6 H6A 1.0000
C7 C8 1.417(5)
C7 H7 0.9500
C8 H8 1.0000
C11 H11A 0.9800
C11 H11B 0.9800
C11 H11C 0.9800
C12 H12A 0.9800
C12 H12B 0.9800
C12 H12C 0.9800
C13 H13A 0.9800
C13 H13B 0.9800
C13 H13C 0.9800
C21 H21A 0.9800
C21 H21B 0.9800
C21 H21C 0.9800
C22 H22A 0.9800
C22 H22B 0.9800
C22 H22C 0.9800
C23 H23A 0.9800
C23 H23B 0.9800
C23 H23C 0.9800
C31 H31A 0.9800
C31 H31B 0.9800
C31 H31C 0.9800
C32 H32A 0.9800
C32 H32B 0.9800
C32 H32C 0.9800
C33 H33A 0.9800
C33 H33B 0.9800
C33 H33C 0.9800
C41 H41A 0.9800
C41 H41B 0.9800
C41 H41C 0.9800
C42 H42A 0.9800
C42 H42B 0.9800
C42 H42C 0.9800
C43 H43A 0.9800
C43 H43B 0.9800
C43 H43C 0.9800

loop_
_geom_torsion_atom_site_label_1
_geom_torsion_atom_site_label_2
_geom_torsion_atom_site_label_3
_geom_torsion_atom_site_label_4
_geom_torsion
C6 Co2 S1 C4 -2.87(18)
C7 Co2 S1 C4 26.49(15)
C5 Co2 S1 C4 3.4(5)
C8 Co2 S1 C4 66.48(15)
P3 Co2 S1 C4 158.45(12)
P4 Co2 S1 C4 -95.60(12)
C6 Co2 S1 Co1 -62.52(13)
C7 Co2 S1 Co1 -33.16(10)
C5 Co2 S1 Co1 -56.2(5)
C8 Co2 S1 Co1 6.83(10)
P3 Co2 S1 Co1 98.80(4)
P4 Co2 S1 Co1 -155.25(4)
C3 Co1 S1 C4 36.68(17)
P1 Co1 S1 C4 -32.82(16)
P2 Co1 S1 C4 139.22(14)
S2 Co1 S1 C4 -121.75(14)
C4 Co1 S1 Co2 99.05(14)
C3 Co1 S1 Co2 135.73(10)
P1 Co1 S1 Co2 66.23(9)
P2 Co1 S1 Co2 -121.73(4)
S2 Co1 S1 Co2 -22.70(4)
C4 Co1 S2 C8 -10.72(17)
C3 Co1 S2 C8 -24.9(3)
P1 Co1 S2 C8 -117.74(12)
P2 Co1 S2 C8 141.72(12)
S1 Co1 S2 C8 33.31(12)
C4 Co1 P1 C12 -164.42(17)
C3 Co1 P1 C12 155.20(16)
P2 Co1 P1 C12 48.16(14)
S1 Co1 P1 C12 -139.55(14)
S2 Co1 P1 C12 -49.56(13)
C4 Co1 P1 C13 -44.44(18)
C3 Co1 P1 C13 -84.82(18)
P2 Co1 P1 C13 168.13(15)
S1 Co1 P1 C13 -19.57(18)
S2 Co1 P1 C13 70.42(15)
C4 Co1 P1 C11 74.43(18)
C3 Co1 P1 C11 34.05(18)
P2 Co1 P1 C11 -73.00(15)
S1 Co1 P1 C11 99.30(16)
S2 Co1 P1 C11 -170.71(15)
C4 Co1 P2 C22 -87.5(2)
C3 Co1 P2 C22 -54.42(19)
P1 Co1 P2 C22 42.11(16)
S1 Co1 P2 C22 -133.98(16)
S2 Co1 P2 C22 131.38(16)
C4 Co1 P2 C21 30.2(2)
C3 Co1 P2 C21 63.35(19)
P1 Co1 P2 C21 159.88(16)
S1 Co1 P2 C21 -16.21(16)
S2 Co1 P2 C21 -110.86(16)
C4 Co1 P2 C23 151.8(2)
C3 Co1 P2 C23 -175.13(18)
P1 Co1 P2 C23 -78.60(16)
S1 Co1 P2 C23 105.31(15)
S2 Co1 P2 C23 10.67(16)
C6 Co2 P3 C33 143.3(2)
C7 Co2 P3 C33 86.9(2)
C5 Co2 P3 C33 159.0(2)
C8 Co2 P3 C33 76.47(19)
P4 Co2 P3 C33 -104.31(17)
S1 Co2 P3 C33 -15.73(17)
C6 Co2 P3 C32 -94.7(2)
C7 Co2 P3 C32 -151.2(2)
C5 Co2 P3 C32 -79.0(2)
C8 Co2 P3 C32 -161.56(19)
P4 Co2 P3 C32 17.67(17)
S1 Co2 P3 C32 106.25(17)
C6 Co2 P3 C31 24.4(2)
C7 Co2 P3 C31 -32.07(19)
C5 Co2 P3 C31 40.05(19)
C8 Co2 P3 C31 -42.46(17)
P4 Co2 P3 C31 136.77(15)
S1 Co2 P3 C31 -134.65(15)
C6 Co2 P4 C41 -178.20(17)
C7 Co2 P4 C41 -146.35(17)
C5 Co2 P4 C41 140.58(18)
C8 Co2 P4 C41 -138.9(3)
P3 Co2 P4 C41 43.66(14)
S1 Co2 P4 C41 -51.87(14)
C6 Co2 P4 C42 -59.40(16)
C7 Co2 P4 C42 -27.55(17)
C5 Co2 P4 C42 -100.63(17)
C8 Co2 P4 C42 -20.1(3)
P3 Co2 P4 C42 162.45(12)
S1 Co2 P4 C42 66.92(12)
C6 Co2 P4 C43 58.55(17)
C7 Co2 P4 C43 90.40(18)
C5 Co2 P4 C43 17.32(17)
C8 Co2 P4 C43 97.9(3)
P3 Co2 P4 C43 -79.60(13)
S1 Co2 P4 C43 -175.13(13)
C1 C2 C3 C4 -162.4(4)
C1 C2 C3 Co1 123.5(4)
P1 Co1 C3 C4 111.19(19)
P2 Co1 C3 C4 -146.67(18)
S1 Co1 C3 C4 -41.83(18)
S2 Co1 C3 C4 19.5(4)
C4 Co1 C3 C2 119.3(3)
P1 Co1 C3 C2 -129.5(2)
P2 Co1 C3 C2 -27.4(3)
S1 Co1 C3 C2 77.4(2)
S2 Co1 C3 C2 138.8(2)
C2 C3 C4 S1 -35.0(4)
Co1 C3 C4 S1 67.70(19)
C2 C3 C4 Co1 -102.7(3)
Co2 S1 C4 C3 -171.6(2)
Co1 S1 C4 C3 -66.4(2)
Co2 S1 C4 Co1 -105.12(9)
P1 Co1 C4 C3 -76.0(2)
P2 Co1 C4 C3 51.9(2)
S1 Co1 C4 C3 119.8(2)
S2 Co1 C4 C3 -171.16(17)
C3 Co1 C4 S1 -119.8(2)
P1 Co1 C4 S1 164.14(7)
P2 Co1 C4 S1 -67.92(17)
S2 Co1 C4 S1 68.99(12)
C7 Co2 C5 C6 -31.8(2)
C8 Co2 C5 C6 -71.7(2)
P3 Co2 C5 C6 -162.8(2)
P4 Co2 C5 C6 90.4(2)
S1 Co2 C5 C6 -7.7(7)
Co2 C5 C6 C7 54.0(3)
C5 Co2 C6 C7 -129.9(3)
C8 Co2 C6 C7 -31.0(2)
P3 Co2 C6 C7 -105.7(2)
P4 Co2 C6 C7 137.2(2)
S1 Co2 C6 C7 48.0(2)
C7 Co2 C6 C5 129.9(3)
C8 Co2 C6 C5 98.9(2)
P3 Co2 C6 C5 24.2(3)
P4 Co2 C6 C5 -92.9(2)
S1 Co2 C6 C5 177.92(18)
C5 C6 C7 C8 1.8(5)
Co2 C6 C7 C8 56.4(3)
C5 C6 C7 Co2 -54.6(3)
C5 Co2 C7 C6 31.8(2)
C8 Co2 C7 C6 130.3(3)
P3 Co2 C7 C6 114.0(2)
P4 Co2 C7 C6 -53.3(2)
S1 Co2 C7 C6 -143.1(2)
C6 Co2 C7 C8 -130.3(3)
C5 Co2 C7 C8 -98.5(2)
P3 Co2 C7 C8 -16.3(2)
P4 Co2 C7 C8 176.43(15)
S1 Co2 C7 C8 86.65(18)
C6 C7 C8 S2 -168.7(3)
Co2 C7 C8 S2 -114.4(3)
C6 C7 C8 Co2 -54.2(3)
Co1 S2 C8 C7 43.1(3)
Co1 S2 C8 Co2 -39.0(2)
C6 Co2 C8 C7 31.7(2)
C5 Co2 C8 C7 72.7(2)
P3 Co2 C8 C7 167.72(18)
P4 Co2 C8 C7 -9.8(4)
S1 Co2 C8 C7 -96.05(18)
C6 Co2 C8 S2 148.4(2)
C7 Co2 C8 S2 116.7(3)
C5 Co2 C8 S2 -170.6(2)
P3 Co2 C8 S2 -75.6(2)
P4 Co2 C8 S2 106.8(3)
S1 Co2 C8 S2 20.6(2)
